data_8104971
loop_
_publ_author_name
'Xu, Xingyu'
'Qiu, Ping'

_publ_section_title
;
 Crystal structure of 4,5-diiodo-1,3-dimesityl-1H-1,2,3-triazol-3-ium
 chloride -- chloroform (1/1), C21H23Cl4I2N3
;
_journal_issue 1
_journal_name_full 'Zeitschrift f\"ur Kristallographie - New Crystal Structures'
_journal_page_first 97
_journal_page_last 99
_journal_paper_doi 10.1515/ncrs-2021-0401
_journal_volume 237
_journal_year 2022
_chemical_formula_moiety 'C20 H22 I2 N3, C H Cl3, Cl'
_chemical_formula_sum 'C21 H23 Cl4 I2 N3'
_chemical_formula_weight 713.02
_space_group_crystal_system monoclinic
_space_group_IT_number 14
_space_group_name_Hall '-P 2ybc'
_space_group_name_H-M_alt 'P 1 21/c 1'
_atom_sites_solution_hydrogens geom
_atom_sites_solution_primary dual
_cell_angle_alpha 90
_cell_angle_beta 134.138(3)
_cell_angle_gamma 90
_cell_formula_units_Z 8
_cell_length_a 26.110(2)
_cell_length_b 9.1149(8)
_cell_length_c 33.793(3)
_cell_measurement_reflns_used 9880
_cell_measurement_temperature 297.93
_cell_measurement_theta_max 27.326
_cell_measurement_theta_min 2.485
_cell_volume 5771.7(9)
_computing_cell_refinement 'SAINT V8.38A (Bruker, 2018)'
_computing_data_collection 'SAINT V8.38A (Bruker, 2018)'
_computing_data_reduction 'SAINT V8.38A (Bruker, 2018)'
_computing_molecular_graphics 'Olex2 1.5 (Dolomanov et al., 2009)'
_computing_publication_material 'Olex2 1.5 (Dolomanov et al., 2009)'
_computing_structure_refinement 'SHELXL 2018/3 (Sheldrick, 2015)'
_computing_structure_solution 'SHELXT 2014/5 (Sheldrick, 2014)'
_diffrn_ambient_temperature 297.93
_diffrn_measured_fraction_theta_full 0.993
_diffrn_measured_fraction_theta_max 0.991
_diffrn_measurement_device_type 'Bruker APEX-II CCD'
_diffrn_measurement_method '\f and \w scans'
_diffrn_radiation_type MoK\a
_diffrn_radiation_wavelength 0.71073
_diffrn_reflns_av_R_equivalents 0.0483
_diffrn_reflns_av_unetI/netI 0.0637
_diffrn_reflns_Laue_measured_fraction_full 0.993
_diffrn_reflns_Laue_measured_fraction_max 0.991
_diffrn_reflns_limit_h_max 33
_diffrn_reflns_limit_h_min -33
_diffrn_reflns_limit_k_max 11
_diffrn_reflns_limit_k_min -11
_diffrn_reflns_limit_l_max 43
_diffrn_reflns_limit_l_min -42
_diffrn_reflns_number 35149
_diffrn_reflns_point_group_measured_fraction_full 0.993
_diffrn_reflns_point_group_measured_fraction_max 0.991
_diffrn_reflns_theta_full 25.242
_diffrn_reflns_theta_max 27.519
_diffrn_reflns_theta_min 2.368
_diffrn_source_current 1.0
_diffrn_source_power 0.05
_diffrn_source_voltage 50.0
_diffrn_standards_number 0
_exptl_absorpt_coefficient_mu 2.562
_exptl_absorpt_correction_T_max 0.7455
_exptl_absorpt_correction_T_min 0.4982
_exptl_absorpt_correction_type multi-scan
_exptl_absorpt_process_details
'SADABS-2016/2 (Bruker,2016/2) was used for absorption correction. wR2(int) was 0.0903 before and 0.0589 after correction. The Ratio of minimum to maximum transmission is 0.6683. The \l/2 correction factor is Not present.'
_exptl_crystal_colour 'clear light colourless'
_exptl_crystal_colour_lustre clear
_exptl_crystal_colour_modifier light
_exptl_crystal_colour_primary colourless
_exptl_crystal_density_diffrn 1.641
_exptl_crystal_description block
_exptl_crystal_F_000 2752
_exptl_crystal_size_max 0.26
_exptl_crystal_size_mid 0.18
_exptl_crystal_size_min 0.16
_refine_diff_density_max 1.618
_refine_diff_density_min -0.973
_refine_diff_density_rms 0.126
_refine_ls_extinction_coef .
_refine_ls_extinction_method none
_refine_ls_goodness_of_fit_ref 1.028
_refine_ls_hydrogen_treatment constr
_refine_ls_matrix_type full
_refine_ls_number_parameters 581
_refine_ls_number_reflns 13155
_refine_ls_number_restraints 102
_refine_ls_restrained_S_all 1.057
_refine_ls_R_factor_all 0.1099
_refine_ls_R_factor_gt 0.0624
_refine_ls_shift/su_max 0.001
_refine_ls_shift/su_mean 0.000
_refine_ls_structure_factor_coef Fsqd
_refine_ls_weighting_details 'w=1/[\s^2^(Fo^2^)+(0.0391P)^2^+38.0649P] where P=(Fo^2^+2Fc^2^)/3'
_refine_ls_weighting_scheme calc
_refine_ls_wR_factor_gt 0.1288
_refine_ls_wR_factor_ref 0.1525
_reflns_Friedel_coverage 0.000
_reflns_Friedel_fraction_full .
_reflns_Friedel_fraction_max .
_reflns_number_gt 8313
_reflns_number_total 13155
_reflns_threshold_expression 'I > 2\s(I)'
_cod_data_source_file suppl_j_ncrs-2021-0401_suppl.cif
_cod_data_source_block mo_xxy19851_0m_a
_cod_original_cell_volume 5771.8(9)
_cod_database_code 8104971
_shelx_space_group_comment
;
The symmetry employed for this shelxl refinement is uniquely defined
by the following loop, which should always be used as a source of
symmetry information in preference to the above space-group names.
They are only intended as comments.
;
_shelx_estimated_absorpt_t_max 0.685
_shelx_estimated_absorpt_t_min 0.556
_olex2_refinement_description
;
1. Fixed Uiso
 At 1.2 times of:
  All C(H) groups, All C(H,H) groups
 At 1.5 times of:
  All C(H,H,H) groups
2. Restrained distances
 Cl3-C42 \\sim Cl4-C42 \\sim Cl5-C42
 with sigma of 0.02
 Cl1B-C41 \\sim Cl1A-C41 \\sim Cl0B-C41 \\sim Cl0A-C41 \\sim Cl2B-C41 \\sim
Cl2A-C41
 with sigma of 0.02
3. Uiso/Uaniso restraints and constraints
Uanis(C30) \\sim Ueq: with sigma of 0.005 and sigma for terminal atoms of 0.01
Uanis(Cl3) \\sim Ueq, Uanis(Cl4) \\sim Ueq: with sigma of 0.01 and sigma for
terminal atoms of 0.005
Uanis(Cl1B) \\sim Ueq, Uanis(Cl1A) \\sim Ueq, Uanis(Cl0B) \\sim Ueq,
Uanis(Cl0A) \\sim Ueq, Uanis(Cl2B) \\sim Ueq, Uanis(Cl2A) \\sim Ueq: with sigma
of 0.01 and sigma for terminal atoms of 0.02
4. Rigid body (RIGU) restrains
 Cl0A, Cl0B, Cl1A, Cl1B, Cl2A, Cl2B, C41, H41, H41A
 with sigma for 1-2 distances of 0.004 and sigma for 1-3 distances of 0.004
5. Others
 Sof(Cl0B)=Sof(Cl1B)=Sof(Cl2B)=Sof(H41A)=1-FVAR(1)
 Sof(Cl0A)=Sof(Cl1A)=Sof(Cl2A)=Sof(H41)=FVAR(1)
6.a Ternary CH refined with riding coordinates:
 C41(H41), C41(H41A), C42(H18)
6.b Aromatic/amide H refined with riding coordinates:
 C25(H), C27(HA), C34(HK), C36(HL), C7(HV), C9(HW), C16(H7), C18(H8)
6.c Idealised Me refined as rotating group:
 C29(HB,HC,HD), C30(HE,HF,HG), C31(HH,HI,HJ), C38(HM,HN,HO), C39(HP,HQ,HR),
 C40(HS,HT,HU), C11(HX,HY,HZ), C12(H1,H2,H3), C13(H4,H5,H6), C20(H9,H10,H11),
 C21(H12,H13,H14), C22(H15,H16,H17)
;

loop_
_space_group_symop_operation_xyz
'x, y, z'
'-x, y+1/2, -z+1/2'
'-x, -y, -z'
'x, -y-1/2, z-1/2'

loop_
_atom_site_label
_atom_site_type_symbol
_atom_site_fract_x
_atom_site_fract_y
_atom_site_fract_z
_atom_site_U_iso_or_equiv
_atom_site_adp_type
_atom_site_occupancy
_atom_site_site_symmetry_order
_atom_site_calc_flag
_atom_site_refinement_flags_posn
_atom_site_refinement_flags_adp
_atom_site_refinement_flags_occupancy
_atom_site_disorder_assembly
_atom_site_disorder_group
I1 I -0.10677(3) 0.23754(6) 0.00940(2) 0.04987(14) Uani 1 1 d . . . . .
I2 I -0.10437(3) 0.12601(6) 0.12560(2) 0.05325(15) Uani 1 1 d . . . . .
N1 N 0.0493(3) 0.2161(7) 0.1202(3) 0.0513(16) Uani 1 1 d . . . . .
N2 N 0.0945(3) 0.1901(7) 0.1742(3) 0.0562(17) Uani 1 1 d . . . . .
N3 N 0.0514(3) 0.1630(7) 0.1812(3) 0.0540(16) Uani 1 1 d . . . . .
C1 C -0.0203(4) 0.2056(9) 0.0940(3) 0.0481(18) Uani 1 1 d . . . . .
C2 C -0.0191(4) 0.1710(8) 0.1338(3) 0.0481(18) Uani 1 1 d . . . . .
C23 C 0.0816(4) 0.1359(10) 0.2359(3) 0.060(2) Uani 1 1 d . . . . .
C24 C 0.0910(5) 0.2526(11) 0.2658(3) 0.072(3) Uani 1 1 d . . . . .
C25 C 0.1180(6) 0.2229(13) 0.3181(4) 0.093(4) Uani 1 1 d . . . . .
H H 0.124197 0.299608 0.339295 0.112 Uiso 1 1 calc R U . . .
C26 C 0.1352(6) 0.0842(14) 0.3386(4) 0.099(4) Uani 1 1 d . . . . .
C27 C 0.1260(6) -0.0285(12) 0.3070(4) 0.091(3) Uani 1 1 d . . . . .
HA H 0.138873 -0.122986 0.321517 0.109 Uiso 1 1 calc R U . . .
C28 C 0.0986(6) -0.0076(12) 0.2551(4) 0.079(3) Uani 1 1 d . . . . .
C29 C 0.0718(7) 0.4055(13) 0.2431(5) 0.106(4) Uani 1 1 d . . . . .
HB H 0.091189 0.474305 0.272178 0.159 Uiso 1 1 calc R U . . .
HC H 0.020855 0.415412 0.214874 0.159 Uiso 1 1 calc R U . . .
HD H 0.091221 0.424768 0.227770 0.159 Uiso 1 1 calc R U . . .
C30 C 0.1656(8) 0.0565(16) 0.3963(5) 0.132(5) Uani 1 1 d . U . . .
HE H 0.131718 0.088198 0.397633 0.198 Uiso 1 1 calc R U . . .
HF H 0.209241 0.110249 0.422952 0.198 Uiso 1 1 calc R U . . .
HG H 0.174732 -0.046427 0.404512 0.198 Uiso 1 1 calc R U . . .
C31 C 0.0861(9) -0.1335(13) 0.2208(5) 0.128(5) Uani 1 1 d . . . . .
HH H 0.105049 -0.109959 0.205322 0.192 Uiso 1 1 calc R U . . .
HI H 0.035844 -0.151868 0.191573 0.192 Uiso 1 1 calc R U . . .
HJ H 0.109557 -0.219505 0.243423 0.192 Uiso 1 1 calc R U . . .
C32 C 0.0768(4) 0.2375(9) 0.0953(3) 0.0504(19) Uani 1 1 d . . . . .
C33 C 0.0861(5) 0.3793(9) 0.0873(4) 0.061(2) Uani 1 1 d . . . . .
C34 C 0.1066(4) 0.3954(11) 0.0585(4) 0.068(2) Uani 1 1 d . . . . .
HK H 0.112859 0.489211 0.051637 0.082 Uiso 1 1 calc R U . . .
C35 C 0.1175(4) 0.2763(11) 0.0402(4) 0.063(2) Uani 1 1 d . . . . .
C36 C 0.1091(4) 0.1380(10) 0.0509(4) 0.061(2) Uani 1 1 d . . . . .
HL H 0.117870 0.057407 0.039461 0.073 Uiso 1 1 calc R U . . .
C37 C 0.0876(4) 0.1151(10) 0.0782(3) 0.058(2) Uani 1 1 d . . . . .
C38 C 0.0758(6) -0.0383(10) 0.0874(5) 0.084(3) Uani 1 1 d . . . . .
HM H 0.092471 -0.044291 0.123209 0.126 Uiso 1 1 calc R U . . .
HN H 0.101600 -0.107022 0.085223 0.126 Uiso 1 1 calc R U . . .
HO H 0.025805 -0.061105 0.059680 0.126 Uiso 1 1 calc R U . . .
C39 C 0.1407(6) 0.2977(15) 0.0101(5) 0.097(4) Uani 1 1 d . . . . .
HP H 0.160441 0.394171 0.017624 0.146 Uiso 1 1 calc R U . . .
HQ H 0.100186 0.286742 -0.028800 0.146 Uiso 1 1 calc R U . . .
HR H 0.176094 0.225728 0.022507 0.146 Uiso 1 1 calc R U . . .
C40 C 0.0747(6) 0.5116(11) 0.1069(5) 0.095(4) Uani 1 1 d . . . . .
HS H 0.024472 0.528613 0.083058 0.142 Uiso 1 1 calc R U . . .
HT H 0.096397 0.595708 0.106465 0.142 Uiso 1 1 calc R U . . .
HU H 0.095980 0.494948 0.143836 0.142 Uiso 1 1 calc R U . . .
I3 I 0.30748(3) -0.03062(6) 0.11913(2) 0.05192(15) Uani 1 1 d . . . . .
I4 I 0.29824(3) 0.09149(6) -0.00007(2) 0.05574(15) Uani 1 1 d . . . . .
N4 N 0.3930(3) 0.2550(7) 0.1555(3) 0.0505(16) Uani 1 1 d . . . . .
N5 N 0.4117(3) 0.3637(7) 0.1413(3) 0.0550(17) Uani 1 1 d . . . . .
N6 N 0.3836(3) 0.3237(7) 0.0916(3) 0.0510(16) Uani 1 1 d . . . . .
C3 C 0.3539(4) 0.1498(8) 0.1162(3) 0.0483(18) Uani 1 1 d . . . . .
C4 C 0.3480(4) 0.1934(8) 0.0745(3) 0.0495(18) Uani 1 1 d . . . . .
C5 C 0.3900(4) 0.4222(8) 0.0616(3) 0.0503(19) Uani 1 1 d . . . . .
C6 C 0.3440(4) 0.5404(9) 0.0350(3) 0.055(2) Uani 1 1 d . . . . .
C7 C 0.3484(5) 0.6293(10) 0.0048(4) 0.065(2) Uani 1 1 d . . . . .
HV H 0.318071 0.709776 -0.013451 0.078 Uiso 1 1 calc R U . . .
C8 C 0.3970(5) 0.6022(11) 0.0009(4) 0.074(3) Uani 1 1 d . . . . .
C9 C 0.4415(5) 0.4837(12) 0.0284(4) 0.077(3) Uani 1 1 d . . . . .
HW H 0.474676 0.466643 0.026295 0.092 Uiso 1 1 calc R U . . .
C10 C 0.4395(5) 0.3888(11) 0.0589(4) 0.065(2) Uani 1 1 d . . . . .
C11 C 0.2898(5) 0.5725(11) 0.0379(4) 0.068(2) Uani 1 1 d . . . . .
HX H 0.258103 0.490393 0.023599 0.103 Uiso 1 1 calc R U . . .
HY H 0.262862 0.658263 0.016417 0.103 Uiso 1 1 calc R U . . .
HZ H 0.314066 0.589240 0.075580 0.103 Uiso 1 1 calc R U . . .
C12 C 0.4005(7) 0.7036(16) -0.0335(6) 0.126(5) Uani 1 1 d . . . . .
H1 H 0.384268 0.651329 -0.065172 0.188 Uiso 1 1 calc R U . . .
H2 H 0.448885 0.735025 -0.011467 0.188 Uiso 1 1 calc R U . . .
H3 H 0.370663 0.787608 -0.045215 0.188 Uiso 1 1 calc R U . . .
C13 C 0.4892(5) 0.2587(11) 0.0881(4) 0.084(3) Uani 1 1 d . . . . .
H4 H 0.506811 0.249238 0.124137 0.125 Uiso 1 1 calc R U . . .
H5 H 0.528559 0.272936 0.091501 0.125 Uiso 1 1 calc R U . . .
H6 H 0.463857 0.171168 0.067241 0.125 Uiso 1 1 calc R U . . .
C14 C 0.4174(4) 0.2636(8) 0.2094(3) 0.0488(18) Uani 1 1 d . . . . .
C15 C 0.4875(4) 0.2241(9) 0.2552(3) 0.053(2) Uani 1 1 d . . . . .
C16 C 0.5092(5) 0.2353(10) 0.3055(3) 0.067(2) Uani 1 1 d . . . . .
H7 H 0.555070 0.204441 0.336603 0.080 Uiso 1 1 calc R U . . .
C17 C 0.4666(5) 0.2900(11) 0.3121(4) 0.069(2) Uani 1 1 d . . . . .
C18 C 0.3970(5) 0.3295(10) 0.2651(4) 0.066(2) Uani 1 1 d . . . . .
H8 H 0.367300 0.365196 0.268969 0.079 Uiso 1 1 calc R U . . .
C19 C 0.3704(4) 0.3172(9) 0.2123(3) 0.055(2) Uani 1 1 d . . . . .
C20 C 0.2946(5) 0.3611(12) 0.1625(4) 0.081(3) Uani 1 1 d . . . . .
H9 H 0.294618 0.439346 0.143454 0.121 Uiso 1 1 calc R U . . .
H10 H 0.271626 0.393535 0.173941 0.121 Uiso 1 1 calc R U . . .
H11 H 0.269279 0.278430 0.138233 0.121 Uiso 1 1 calc R U . . .
C21 C 0.5346(5) 0.1598(12) 0.2494(4) 0.082(3) Uani 1 1 d . . . . .
H12 H 0.510672 0.078687 0.224117 0.122 Uiso 1 1 calc R U . . .
H13 H 0.578191 0.126143 0.284665 0.122 Uiso 1 1 calc R U . . .
H14 H 0.545160 0.233126 0.235524 0.122 Uiso 1 1 calc R U . . .
C22 C 0.4919(6) 0.3099(16) 0.3678(4) 0.111(4) Uani 1 1 d . . . . .
H15 H 0.488461 0.218158 0.379792 0.167 Uiso 1 1 calc R U . . .
H16 H 0.462647 0.381727 0.365064 0.167 Uiso 1 1 calc R U . . .
H17 H 0.540601 0.342379 0.393936 0.167 Uiso 1 1 calc R U . . .
Cl0A Cl 0.2821(11) 0.402(2) 0.3111(6) 0.253(8) Uani 0.616(18) 1 d D U P A 1
Cl0B Cl 0.2703(13) 0.303(3) 0.3067(6) 0.191(8) Uani 0.384(18) 1 d D U P A 2
Cl1A Cl 0.3029(9) 0.1655(12) 0.3692(9) 0.252(7) Uani 0.616(18) 1 d D U P A 1
Cl1B Cl 0.3449(16) 0.201(2) 0.4120(11) 0.230(10) Uani 0.384(18) 1 d D U P A 2
Cl2A Cl 0.4045(5) 0.3832(19) 0.4301(6) 0.211(7) Uani 0.616(18) 1 d D U P A 1
Cl2B Cl 0.3766(12) 0.478(2) 0.3873(12) 0.184(9) Uani 0.384(18) 1 d D U P A 2
C41 C 0.3168(6) 0.3513(13) 0.3731(4) 0.139(6) Uani 1 1 d D . . . .
H41 H 0.288797 0.398577 0.378892 0.166 Uiso 0.616(18) 1 calc R U P A 1
H41A H 0.283813 0.403133 0.372930 0.166 Uiso 0.384(18) 1 calc R U P A 2
Cl1 Cl 0.22608(12) -0.2741(2) 0.11123(9) 0.0695(6) Uani 1 1 d . . . . .
Cl2 Cl 0.22992(12) 0.5660(3) 0.39428(9) 0.0665(6) Uani 1 1 d . . . . .
Cl3 Cl 0.2494(4) 0.0230(9) 0.2269(3) 0.260(3) Uani 1 1 d D U . . .
Cl4 Cl 0.3009(5) -0.2689(10) 0.2677(4) 0.296(4) Uani 1 1 d D U . . .
Cl5 Cl 0.3847(3) -0.0546(6) 0.2768(2) 0.1739(19) Uani 1 1 d D . . . .
C42 C 0.3002(6) -0.1222(12) 0.2373(5) 0.127(5) Uani 1 1 d D . . . .
H18 H 0.281935 -0.152412 0.201542 0.153 Uiso 1 1 calc R U . . .

loop_
_atom_site_aniso_label
_atom_site_aniso_U_11
_atom_site_aniso_U_22
_atom_site_aniso_U_33
_atom_site_aniso_U_23
_atom_site_aniso_U_13
_atom_site_aniso_U_12
I1 0.0474(3) 0.0501(3) 0.0465(3) 0.0023(2) 0.0306(2) -0.0013(2)
I2 0.0536(3) 0.0582(3) 0.0496(3) -0.0013(2) 0.0366(3) -0.0037(3)
N1 0.044(4) 0.056(4) 0.052(4) 0.003(3) 0.033(3) -0.001(3)
N2 0.047(4) 0.056(4) 0.051(4) 0.003(3) 0.029(4) -0.003(3)
N3 0.050(4) 0.056(4) 0.048(4) -0.002(3) 0.031(3) -0.009(3)
C1 0.041(4) 0.050(4) 0.047(4) 0.000(4) 0.029(4) 0.000(3)
C2 0.047(4) 0.046(4) 0.045(4) -0.005(3) 0.030(4) -0.008(4)
C23 0.053(5) 0.066(6) 0.038(4) 0.000(4) 0.023(4) -0.008(4)
C24 0.067(6) 0.071(6) 0.039(5) -0.002(4) 0.022(5) -0.014(5)
C25 0.109(9) 0.088(8) 0.054(6) -0.014(6) 0.046(6) -0.030(7)
C26 0.102(8) 0.102(9) 0.044(6) 0.006(6) 0.032(6) -0.034(7)
C27 0.094(8) 0.070(7) 0.067(7) 0.008(6) 0.041(6) -0.018(6)
C28 0.079(7) 0.077(7) 0.055(6) 0.012(5) 0.037(5) -0.002(6)
C29 0.138(11) 0.095(9) 0.074(7) -0.014(7) 0.070(8) -0.022(8)
C30 0.157(9) 0.125(8) 0.082(7) 0.009(6) 0.071(6) -0.025(7)
C31 0.204(16) 0.071(8) 0.110(10) 0.011(7) 0.110(11) 0.005(9)
C32 0.044(4) 0.049(5) 0.052(5) 0.000(4) 0.031(4) -0.004(4)
C33 0.064(5) 0.045(5) 0.071(6) -0.002(4) 0.047(5) -0.004(4)
C34 0.059(5) 0.066(6) 0.078(6) 0.014(5) 0.047(5) -0.004(5)
C35 0.040(4) 0.082(7) 0.062(5) 0.008(5) 0.034(4) 0.001(4)
C36 0.057(5) 0.060(5) 0.067(6) -0.004(4) 0.044(5) 0.003(4)
C37 0.049(5) 0.058(5) 0.052(5) 0.004(4) 0.030(4) -0.006(4)
C38 0.107(8) 0.058(6) 0.105(8) -0.006(6) 0.081(8) -0.016(6)
C39 0.079(7) 0.132(10) 0.094(8) 0.028(8) 0.065(7) 0.015(7)
C40 0.114(9) 0.067(7) 0.135(10) -0.024(7) 0.099(9) -0.017(6)
I3 0.0520(3) 0.0444(3) 0.0476(3) 0.0022(2) 0.0304(3) -0.0047(2)
I4 0.0575(3) 0.0549(3) 0.0472(3) -0.0037(2) 0.0337(3) -0.0068(3)
N4 0.047(4) 0.044(4) 0.049(4) 0.004(3) 0.029(3) 0.000(3)
N5 0.054(4) 0.053(4) 0.046(4) -0.005(3) 0.030(3) -0.009(3)
N6 0.052(4) 0.048(4) 0.047(4) -0.001(3) 0.032(3) -0.004(3)
C3 0.052(4) 0.039(4) 0.049(4) -0.006(3) 0.033(4) -0.011(3)
C4 0.052(4) 0.044(4) 0.047(4) -0.004(4) 0.033(4) -0.002(4)
C5 0.054(5) 0.045(4) 0.048(4) 0.000(4) 0.034(4) -0.008(4)
C6 0.050(5) 0.058(5) 0.049(5) -0.002(4) 0.031(4) -0.008(4)
C7 0.062(5) 0.056(5) 0.075(6) 0.011(5) 0.048(5) 0.004(4)
C8 0.082(7) 0.072(6) 0.089(7) 0.016(6) 0.067(6) 0.003(6)
C9 0.074(6) 0.088(7) 0.083(7) 0.014(6) 0.060(6) 0.009(6)
C10 0.060(5) 0.069(6) 0.064(6) 0.006(5) 0.042(5) 0.004(5)
C11 0.065(6) 0.071(6) 0.071(6) 0.008(5) 0.048(5) 0.009(5)
C12 0.138(11) 0.136(12) 0.145(12) 0.057(10) 0.114(11) 0.031(10)
C13 0.078(7) 0.082(7) 0.091(8) 0.022(6) 0.058(6) 0.021(6)
C14 0.050(4) 0.047(4) 0.039(4) -0.001(3) 0.027(4) -0.005(4)
C15 0.046(4) 0.046(4) 0.054(5) -0.003(4) 0.029(4) -0.005(4)
C16 0.057(5) 0.070(6) 0.044(5) 0.012(4) 0.024(4) 0.008(5)
C17 0.077(6) 0.070(6) 0.051(5) 0.004(5) 0.042(5) 0.000(5)
C18 0.076(6) 0.062(6) 0.071(6) 0.000(5) 0.056(6) 0.004(5)
C19 0.049(5) 0.050(5) 0.058(5) 0.009(4) 0.035(4) 0.007(4)
C20 0.058(6) 0.097(8) 0.068(6) 0.011(6) 0.037(5) 0.023(5)
C21 0.067(6) 0.088(7) 0.086(7) 0.004(6) 0.052(6) 0.013(6)
C22 0.103(9) 0.155(12) 0.057(7) 0.006(7) 0.049(7) 0.032(9)
Cl0A 0.291(13) 0.312(16) 0.253(11) 0.088(10) 0.226(10) 0.069(12)
Cl0B 0.207(13) 0.237(17) 0.149(10) -0.052(9) 0.131(10) -0.041(12)
Cl1A 0.234(12) 0.190(10) 0.256(14) -0.002(9) 0.142(10) 0.001(8)
Cl1B 0.266(18) 0.212(15) 0.207(15) 0.070(12) 0.163(14) 0.055(12)
Cl2A 0.151(7) 0.244(13) 0.211(10) -0.043(9) 0.116(7) 0.013(7)
Cl2B 0.186(12) 0.165(12) 0.261(17) -0.075(11) 0.178(13) -0.040(9)
C41 0.164(15) 0.147(14) 0.158(14) 0.013(12) 0.132(13) 0.025(12)
Cl1 0.0670(13) 0.0599(13) 0.0547(12) 0.0076(10) 0.0325(11) -0.0127(11)
Cl2 0.0605(13) 0.0871(16) 0.0590(13) 0.0006(12) 0.0442(11) 0.0024(12)
Cl3 0.226(5) 0.256(5) 0.266(5) -0.037(4) 0.160(4) 0.039(4)
Cl4 0.315(6) 0.277(6) 0.267(5) 0.031(4) 0.191(4) -0.089(4)
Cl5 0.164(4) 0.149(4) 0.156(4) 0.007(3) 0.092(4) -0.001(3)
C42 0.138(12) 0.139(13) 0.079(8) 0.015(8) 0.066(9) 0.022(11)

loop_
_atom_type_symbol
_atom_type_description
_atom_type_scat_dispersion_real
_atom_type_scat_dispersion_imag
_atom_type_scat_source
C C 0.0033 0.0016 'International Tables Vol C Tables 4.2.6.8 and 6.1.1.4'
H H 0.0000 0.0000 'International Tables Vol C Tables 4.2.6.8 and 6.1.1.4'
Cl Cl 0.1484 0.1585 'International Tables Vol C Tables 4.2.6.8 and 6.1.1.4'
I I -0.4742 1.8119 'International Tables Vol C Tables 4.2.6.8 and 6.1.1.4'
N N 0.0061 0.0033 'International Tables Vol C Tables 4.2.6.8 and 6.1.1.4'

loop_
_geom_angle_atom_site_label_1
_geom_angle_atom_site_label_2
_geom_angle_atom_site_label_3
_geom_angle
_geom_angle_site_symmetry_1
_geom_angle_site_symmetry_3
N2 N1 C1 112.8(6) . .
N2 N1 C32 119.5(6) . .
C1 N1 C32 127.4(7) . .
N3 N2 N1 103.0(6) . .
N2 N3 C2 113.6(6) . .
N2 N3 C23 119.3(6) . .
C2 N3 C23 127.1(7) . .
N1 C1 I1 124.2(6) . .
C2 C1 I1 130.1(6) . .
C2 C1 N1 105.7(7) . .
N3 C2 I2 126.2(6) . .
N3 C2 C1 104.9(6) . .
C1 C2 I2 128.8(6) . .
C24 C23 N3 118.2(8) . .
C24 C23 C28 123.5(8) . .
C28 C23 N3 118.3(8) . .
C23 C24 C25 117.2(9) . .
C23 C24 C29 121.4(8) . .
C25 C24 C29 121.4(10) . .
C24 C25 H 119.3 . .
C26 C25 C24 121.3(11) . .
C26 C25 H 119.3 . .
C25 C26 C27 118.9(10) . .
C25 C26 C30 119.8(12) . .
C27 C26 C30 121.3(11) . .
C26 C27 HA 118.6 . .
C28 C27 C26 122.8(10) . .
C28 C27 HA 118.6 . .
C23 C28 C31 122.1(9) . .
C27 C28 C23 116.3(10) . .
C27 C28 C31 121.5(10) . .
C24 C29 HB 109.5 . .
C24 C29 HC 109.5 . .
C24 C29 HD 109.5 . .
HB C29 HC 109.5 . .
HB C29 HD 109.5 . .
HC C29 HD 109.5 . .
C26 C30 HE 109.5 . .
C26 C30 HF 109.5 . .
C26 C30 HG 109.5 . .
HE C30 HF 109.5 . .
HE C30 HG 109.5 . .
HF C30 HG 109.5 . .
C28 C31 HH 109.5 . .
C28 C31 HI 109.5 . .
C28 C31 HJ 109.5 . .
HH C31 HI 109.5 . .
HH C31 HJ 109.5 . .
HI C31 HJ 109.5 . .
C33 C32 N1 117.8(7) . .
C37 C32 N1 117.6(7) . .
C37 C32 C33 124.4(8) . .
C32 C33 C34 115.9(8) . .
C32 C33 C40 123.4(8) . .
C34 C33 C40 120.6(8) . .
C33 C34 HK 119.1 . .
C35 C34 C33 121.8(8) . .
C35 C34 HK 119.1 . .
C34 C35 C39 120.3(9) . .
C36 C35 C34 119.2(8) . .
C36 C35 C39 120.5(10) . .
C35 C36 HL 119.1 . .
C35 C36 C37 121.7(8) . .
C37 C36 HL 119.1 . .
C32 C37 C36 116.9(8) . .
C32 C37 C38 122.4(8) . .
C36 C37 C38 120.7(9) . .
C37 C38 HM 109.5 . .
C37 C38 HN 109.5 . .
C37 C38 HO 109.5 . .
HM C38 HN 109.5 . .
HM C38 HO 109.5 . .
HN C38 HO 109.5 . .
C35 C39 HP 109.5 . .
C35 C39 HQ 109.5 . .
C35 C39 HR 109.5 . .
HP C39 HQ 109.5 . .
HP C39 HR 109.5 . .
HQ C39 HR 109.5 . .
C33 C40 HS 109.5 . .
C33 C40 HT 109.5 . .
C33 C40 HU 109.5 . .
HS C40 HT 109.5 . .
HS C40 HU 109.5 . .
HT C40 HU 109.5 . .
N5 N4 C3 112.7(6) . .
N5 N4 C14 117.4(6) . .
C3 N4 C14 129.8(7) . .
N6 N5 N4 103.5(6) . .
N5 N6 C4 112.7(6) . .
N5 N6 C5 118.8(6) . .
C4 N6 C5 128.3(7) . .
N4 C3 I3 125.3(6) . .
N4 C3 C4 105.8(6) . .
C4 C3 I3 128.8(6) . .
N6 C4 I4 124.6(6) . .
N6 C4 C3 105.2(6) . .
C3 C4 I4 130.2(6) . .
C6 C5 N6 117.9(7) . .
C6 C5 C10 123.7(8) . .
C10 C5 N6 118.3(7) . .
C5 C6 C11 122.5(8) . .
C7 C6 C5 117.4(8) . .
C7 C6 C11 120.1(8) . .
C6 C7 HV 119.2 . .
C6 C7 C8 121.5(9) . .
C8 C7 HV 119.2 . .
C7 C8 C12 120.4(10) . .
C9 C8 C7 118.5(9) . .
C9 C8 C12 121.1(9) . .
C8 C9 HW 118.4 . .
C8 C9 C10 123.1(9) . .
C10 C9 HW 118.4 . .
C5 C10 C13 123.0(8) . .
C9 C10 C5 115.7(8) . .
C9 C10 C13 121.3(9) . .
C6 C11 HX 109.5 . .
C6 C11 HY 109.5 . .
C6 C11 HZ 109.5 . .
HX C11 HY 109.5 . .
HX C11 HZ 109.5 . .
HY C11 HZ 109.5 . .
C8 C12 H1 109.5 . .
C8 C12 H2 109.5 . .
C8 C12 H3 109.5 . .
H1 C12 H2 109.5 . .
H1 C12 H3 109.5 . .
H2 C12 H3 109.5 . .
C10 C13 H4 109.5 . .
C10 C13 H5 109.5 . .
C10 C13 H6 109.5 . .
H4 C13 H5 109.5 . .
H4 C13 H6 109.5 . .
H5 C13 H6 109.5 . .
C15 C14 N4 118.1(7) . .
C19 C14 N4 118.1(7) . .
C19 C14 C15 123.7(7) . .
C14 C15 C21 121.4(8) . .
C16 C15 C14 116.7(8) . .
C16 C15 C21 121.7(8) . .
C15 C16 H7 118.4 . .
C15 C16 C17 123.2(8) . .
C17 C16 H7 118.4 . .
C16 C17 C18 118.1(8) . .
C16 C17 C22 123.1(9) . .
C18 C17 C22 118.8(9) . .
C17 C18 H8 119.0 . .
C17 C18 C19 122.0(8) . .
C19 C18 H8 119.0 . .
C14 C19 C18 116.2(7) . .
C14 C19 C20 123.5(8) . .
C18 C19 C20 120.3(8) . .
C19 C20 H9 109.5 . .
C19 C20 H10 109.5 . .
C19 C20 H11 109.5 . .
H9 C20 H10 109.5 . .
H9 C20 H11 109.5 . .
H10 C20 H11 109.5 . .
C15 C21 H12 109.5 . .
C15 C21 H13 109.5 . .
C15 C21 H14 109.5 . .
H12 C21 H13 109.5 . .
H12 C21 H14 109.5 . .
H13 C21 H14 109.5 . .
C17 C22 H15 109.5 . .
C17 C22 H16 109.5 . .
C17 C22 H17 109.5 . .
H15 C22 H16 109.5 . .
H15 C22 H17 109.5 . .
H16 C22 H17 109.5 . .
Cl0A C41 Cl1A 106.2(11) . .
Cl0A C41 Cl2A 120.0(11) . .
Cl0A C41 H41 107.5 . .
Cl0B C41 Cl2B 102.6(12) . .
Cl0B C41 H41A 107.5 . .
Cl1A C41 H41 107.5 . .
Cl1B C41 Cl0B 110.1(13) . .
Cl1B C41 Cl2B 121.0(13) . .
Cl1B C41 H41A 107.5 . .
Cl2A C41 Cl1A 107.5(10) . .
Cl2A C41 H41 107.5 . .
Cl2B C41 H41A 107.5 . .
Cl3 C42 H18 108.6 . .
Cl4 C42 Cl3 114.5(9) . .
Cl4 C42 Cl5 110.5(7) . .
Cl4 C42 H18 108.6 . .
Cl5 C42 Cl3 105.8(7) . .
Cl5 C42 H18 108.6 . .

loop_
_geom_bond_atom_site_label_1
_geom_bond_atom_site_label_2
_geom_bond_distance
_geom_bond_site_symmetry_2
I1 C1 2.089(7) .
I2 C2 2.084(7) .
N1 N2 1.332(9) .
N1 C1 1.362(9) .
N1 C32 1.450(10) .
N2 N3 1.326(9) .
N3 C2 1.361(9) .
N3 C23 1.437(10) .
C1 C2 1.362(10) .
C23 C24 1.368(13) .
C23 C28 1.389(13) .
C24 C25 1.400(13) .
C24 C29 1.499(14) .
C25 H 0.9300 .
C25 C26 1.358(15) .
C26 C27 1.377(16) .
C26 C30 1.531(15) .
C27 HA 0.9300 .
C27 C28 1.369(14) .
C28 C31 1.499(15) .
C29 HB 0.9600 .
C29 HC 0.9600 .
C29 HD 0.9600 .
C30 HE 0.9600 .
C30 HF 0.9600 .
C30 HG 0.9600 .
C31 HH 0.9600 .
C31 HI 0.9600 .
C31 HJ 0.9600 .
C32 C33 1.376(11) .
C32 C37 1.372(11) .
C33 C34 1.407(12) .
C33 C40 1.502(13) .
C34 HK 0.9300 .
C34 C35 1.373(13) .
C35 C36 1.370(12) .
C35 C39 1.515(12) .
C36 HL 0.9300 .
C36 C37 1.391(12) .
C37 C38 1.510(12) .
C38 HM 0.9600 .
C38 HN 0.9600 .
C38 HO 0.9600 .
C39 HP 0.9600 .
C39 HQ 0.9600 .
C39 HR 0.9600 .
C40 HS 0.9600 .
C40 HT 0.9600 .
C40 HU 0.9600 .
I3 C3 2.085(7) .
I4 C4 2.082(8) .
N4 N5 1.335(8) .
N4 C3 1.355(9) .
N4 C14 1.452(10) .
N5 N6 1.333(8) .
N6 C4 1.364(10) .
N6 C5 1.448(9) .
C3 C4 1.368(10) .
C5 C6 1.381(11) .
C5 C10 1.390(11) .
C6 C7 1.367(11) .
C6 C11 1.514(11) .
C7 HV 0.9300 .
C7 C8 1.387(12) .
C8 C9 1.370(13) .
C8 C12 1.537(14) .
C9 HW 0.9300 .
C9 C10 1.375(13) .
C10 C13 1.511(12) .
C11 HX 0.9600 .
C11 HY 0.9600 .
C11 HZ 0.9600 .
C12 H1 0.9600 .
C12 H2 0.9600 .
C12 H3 0.9600 .
C13 H4 0.9600 .
C13 H5 0.9600 .
C13 H6 0.9600 .
C14 C15 1.390(11) .
C14 C19 1.388(11) .
C15 C16 1.369(12) .
C15 C21 1.495(12) .
C16 H7 0.9300 .
C16 C17 1.374(13) .
C17 C18 1.390(12) .
C17 C22 1.509(13) .
C18 H8 0.9300 .
C18 C19 1.397(12) .
C19 C20 1.507(11) .
C20 H9 0.9600 .
C20 H10 0.9600 .
C20 H11 0.9600 .
C21 H12 0.9600 .
C21 H13 0.9600 .
C21 H14 0.9600 .
C22 H15 0.9600 .
C22 H16 0.9600 .
C22 H17 0.9600 .
Cl0A C41 1.669(12) .
Cl0B C41 1.705(13) .
Cl1A C41 1.717(12) .
Cl1B C41 1.673(13) .
Cl2A C41 1.701(11) .
Cl2B C41 1.722(13) .
C41 H41 0.9800 .
C41 H41A 0.9800 .
Cl3 C42 1.727(11) .
Cl4 C42 1.679(10) .
Cl5 C42 1.711(11) .
C42 H18 0.9800 .

loop_
_geom_torsion_atom_site_label_1
_geom_torsion_atom_site_label_2
_geom_torsion_atom_site_label_3
_geom_torsion_atom_site_label_4
_geom_torsion
_geom_torsion_site_symmetry_1
_geom_torsion_site_symmetry_2
_geom_torsion_site_symmetry_3
_geom_torsion_site_symmetry_4
I1 C1 C2 I2 3.1(12) . . . .
I1 C1 C2 N3 179.6(6) . . . .
N1 N2 N3 C2 0.0(9) . . . .
N1 N2 N3 C23 -177.3(7) . . . .
N1 C1 C2 I2 -176.6(6) . . . .
N1 C1 C2 N3 -0.1(9) . . . .
N1 C32 C33 C34 -174.4(7) . . . .
N1 C32 C33 C40 4.9(13) . . . .
N1 C32 C37 C36 175.5(7) . . . .
N1 C32 C37 C38 -3.4(12) . . . .
N2 N1 C1 I1 -179.6(5) . . . .
N2 N1 C1 C2 0.1(9) . . . .
N2 N1 C32 C33 -97.2(9) . . . .
N2 N1 C32 C37 86.8(9) . . . .
N2 N3 C2 I2 176.7(5) . . . .
N2 N3 C2 C1 0.0(9) . . . .
N2 N3 C23 C24 91.5(10) . . . .
N2 N3 C23 C28 -89.5(10) . . . .
N3 C23 C24 C25 177.7(9) . . . .
N3 C23 C24 C29 -1.2(15) . . . .
N3 C23 C28 C27 -178.8(9) . . . .
N3 C23 C28 C31 -0.4(16) . . . .
C1 N1 N2 N3 0.0(9) . . . .
C1 N1 C32 C33 89.4(10) . . . .
C1 N1 C32 C37 -86.7(10) . . . .
C2 N3 C23 C24 -85.4(11) . . . .
C2 N3 C23 C28 93.7(11) . . . .
C23 N3 C2 I2 -6.3(12) . . . .
C23 N3 C2 C1 177.1(8) . . . .
C23 C24 C25 C26 1.1(17) . . . .
C24 C23 C28 C27 0.1(16) . . . .
C24 C23 C28 C31 178.6(11) . . . .
C24 C25 C26 C27 0.2(19) . . . .
C24 C25 C26 C30 179.2(11) . . . .
C25 C26 C27 C28 -1.4(19) . . . .
C26 C27 C28 C23 1.3(17) . . . .
C26 C27 C28 C31 -177.2(13) . . . .
C28 C23 C24 C25 -1.3(15) . . . .
C28 C23 C24 C29 179.9(11) . . . .
C29 C24 C25 C26 180.0(12) . . . .
C30 C26 C27 C28 179.6(12) . . . .
C32 N1 N2 N3 -174.4(7) . . . .
C32 N1 C1 I1 -5.8(11) . . . .
C32 N1 C1 C2 173.9(7) . . . .
C32 C33 C34 C35 -0.9(13) . . . .
C33 C32 C37 C36 -0.3(13) . . . .
C33 C32 C37 C38 -179.2(9) . . . .
C33 C34 C35 C36 -0.7(13) . . . .
C33 C34 C35 C39 -179.0(9) . . . .
C34 C35 C36 C37 1.9(13) . . . .
C35 C36 C37 C32 -1.4(13) . . . .
C35 C36 C37 C38 177.5(8) . . . .
C37 C32 C33 C34 1.4(13) . . . .
C37 C32 C33 C40 -179.3(9) . . . .
C39 C35 C36 C37 -179.8(8) . . . .
C40 C33 C34 C35 179.8(9) . . . .
I3 C3 C4 I4 -5.6(12) . . . .
I3 C3 C4 N6 175.1(5) . . . .
N4 N5 N6 C4 -0.1(8) . . . .
N4 N5 N6 C5 176.3(6) . . . .
N4 C3 C4 I4 178.6(6) . . . .
N4 C3 C4 N6 -0.7(8) . . . .
N4 C14 C15 C16 179.1(7) . . . .
N4 C14 C15 C21 -6.2(12) . . . .
N4 C14 C19 C18 -177.4(7) . . . .
N4 C14 C19 C20 2.5(12) . . . .
N5 N4 C3 I3 -175.2(5) . . . .
N5 N4 C3 C4 0.7(9) . . . .
N5 N4 C14 C15 -78.8(9) . . . .
N5 N4 C14 C19 98.3(8) . . . .
N5 N6 C4 I4 -178.9(5) . . . .
N5 N6 C4 C3 0.5(9) . . . .
N5 N6 C5 C6 -78.6(9) . . . .
N5 N6 C5 C10 104.4(9) . . . .
N6 C5 C6 C7 -177.3(7) . . . .
N6 C5 C6 C11 2.1(12) . . . .
N6 C5 C10 C9 178.0(8) . . . .
N6 C5 C10 C13 -3.0(13) . . . .
C3 N4 N5 N6 -0.4(8) . . . .
C3 N4 C14 C15 99.8(10) . . . .
C3 N4 C14 C19 -83.0(10) . . . .
C4 N6 C5 C6 97.2(10) . . . .
C4 N6 C5 C10 -79.8(10) . . . .
C5 N6 C4 I4 5.2(11) . . . .
C5 N6 C4 C3 -175.5(7) . . . .
C5 C6 C7 C8 0.1(13) . . . .
C6 C5 C10 C9 1.2(13) . . . .
C6 C5 C10 C13 -179.8(9) . . . .
C6 C7 C8 C9 -0.4(15) . . . .
C6 C7 C8 C12 179.7(10) . . . .
C7 C8 C9 C10 1.1(16) . . . .
C8 C9 C10 C5 -1.5(15) . . . .
C8 C9 C10 C13 179.4(10) . . . .
C10 C5 C6 C7 -0.5(13) . . . .
C10 C5 C6 C11 179.0(8) . . . .
C11 C6 C7 C8 -179.4(9) . . . .
C12 C8 C9 C10 -178.9(11) . . . .
C14 N4 N5 N6 178.5(6) . . . .
C14 N4 C3 I3 6.0(12) . . . .
C14 N4 C3 C4 -178.0(7) . . . .
C14 C15 C16 C17 -3.5(13) . . . .
C15 C14 C19 C18 -0.4(12) . . . .
C15 C14 C19 C20 179.5(8) . . . .
C15 C16 C17 C18 3.0(15) . . . .
C15 C16 C17 C22 -176.7(10) . . . .
C16 C17 C18 C19 -1.0(14) . . . .
C17 C18 C19 C14 -0.2(13) . . . .
C17 C18 C19 C20 179.9(9) . . . .
C19 C14 C15 C16 2.2(12) . . . .
C19 C14 C15 C21 176.8(8) . . . .
C21 C15 C16 C17 -178.1(9) . . . .
C22 C17 C18 C19 178.6(10) . . . .
